data_7040983
loop_
_publ_author_name
'Wang, Xinxin'
'Fan, Linlin'
'Yuan, Yichun'
'Du, Shizhen'
'Sun, Yang'
'Solan, Gregory A.'
'Guo, Cun-Yue'
'Sun, Wen-Hua'

_publ_section_title
;
 Raising the N-aryl fluoride content in unsymmetrical
 diaryliminoacenaphthylenes as a route to highly active nickel(ii)
 catalysts in ethylene polymerization.
;
_journal_issue 45
_journal_name_full 'Dalton transactions (Cambridge, England : 2003)'
_journal_page_first 18313
_journal_page_last 18323
_journal_paper_doi 10.1039/c6dt03817d
_journal_volume 45
_journal_year 2016
_chemical_absolute_configuration ad
_chemical_formula_moiety 'C53 H37 Br2 F5 N2 Ni'
_chemical_formula_sum 'C53 H37 Br2 F5 N2 Ni'
_chemical_formula_weight 1015.38
_chemical_name_systematic
;
 ?
;
_space_group_crystal_system monoclinic
_space_group_IT_number 9
_space_group_name_Hall 'C -2yc'
_space_group_name_H-M_alt 'C 1 c 1'
_symmetry_space_group_name_Hall 'C -2yc'
_symmetry_space_group_name_H-M 'C 1 c 1'
_atom_sites_solution_hydrogens geom
_atom_sites_solution_primary direct
_atom_sites_solution_secondary difmap
_audit_creation_date 2016-07-08
_audit_creation_method
;
Olex2 1.2
(compiled 2016.02.19 svn.r3266 for OlexSys, GUI svn.r5155)
;
_audit_update_record
;
2016-09-16 deposited with the CCDC.
2016-10-20 downloaded from the CCDC.
;
_cell_angle_alpha 90.00
_cell_angle_beta 90.04(3)
_cell_angle_gamma 90.00
_cell_formula_units_Z 4
_cell_length_a 10.775(2)
_cell_length_b 18.237(4)
_cell_length_c 26.975(5)
_cell_measurement_reflns_used 6677
_cell_measurement_temperature 173.1500
_cell_measurement_theta_max 27.4837
_cell_measurement_theta_min 2.1954
_cell_volume 5300.7(18)
_computing_cell_refinement 'CrystalClear (Rigaku Inc., 2007)'
_computing_data_collection 'CrystalClear (Rigaku Inc., 2007)'
_computing_data_reduction 'CrystalClear (Rigaku Inc., 2007)'
_computing_molecular_graphics 'Olex2 (Dolomanov et al., 2009)'
_computing_publication_material 'Olex2 (Dolomanov et al., 2009)'
_computing_structure_refinement 'XL (Sheldrick, 2008)'
_computing_structure_solution 'SIR2004 (Burla et al., 2007)'
_diffrn_ambient_temperature 173.1500
_diffrn_detector_area_resol_mean 28.5714
_diffrn_measured_fraction_theta_full 0.987
_diffrn_measured_fraction_theta_max 0.985
_diffrn_measurement_details
;
scan:
    Number of images: 300
               Slice: -110.0000 - 40.0000
         Image width: 0.5000
            Exp time: 8.0000
       Rotation axis: Omega
               Omega: 0.0000
                 Chi: 45.0000
                 Phi: 180.0000
                 XTD: 45.1360
              2theta: -19.9821
scan:
    Number of images: 300
               Slice: -110.0000 - 40.0000
         Image width: 0.5000
            Exp time: 8.0000
       Rotation axis: Omega
               Omega: 0.0000
                 Chi: 45.0000
                 Phi: 270.0000
                 XTD: 45.1360
              2theta: -19.9821
;
_diffrn_measurement_device
;
Saturn724+ (2x2 bin mode)
;
_diffrn_measurement_device_details
;
AFC10: Fixed Chi 2 circle
;
_diffrn_measurement_device_type 'Bruker P4'
_diffrn_measurement_method dtprofit.ref
_diffrn_orient_matrix_type d*Trek
_diffrn_orient_matrix_UB_11 0.0697
_diffrn_orient_matrix_UB_12 0.0132
_diffrn_orient_matrix_UB_13 -0.0599
_diffrn_orient_matrix_UB_21 -0.0300
_diffrn_orient_matrix_UB_22 0.0374
_diffrn_orient_matrix_UB_23 -0.0266
_diffrn_orient_matrix_UB_31 0.0138
_diffrn_orient_matrix_UB_32 0.0266
_diffrn_orient_matrix_UB_33 0.0218
_diffrn_radiation_detector CCD
_diffrn_radiation_monochromator 'Graphite Monochromator'
_diffrn_radiation_type MoK\a
_diffrn_radiation_wavelength 0.71073
_diffrn_reflns_av_R_equivalents 0.0000
_diffrn_reflns_av_unetI/netI 0.0753
_diffrn_reflns_limit_h_max 13
_diffrn_reflns_limit_h_min -13
_diffrn_reflns_limit_k_max 23
_diffrn_reflns_limit_k_min -23
_diffrn_reflns_limit_l_max 34
_diffrn_reflns_limit_l_min -34
_diffrn_reflns_number 10420
_diffrn_reflns_theta_full 26.00
_diffrn_reflns_theta_max 27.46
_diffrn_reflns_theta_min 2.20
_diffrn_source 'Sealed Tube'
_diffrn_source_current 30.0000
_diffrn_source_power 1.5000
_diffrn_source_voltage 50.0000
_exptl_absorpt_coefficient_mu 1.924
_exptl_absorpt_correction_T_max 1.0000
_exptl_absorpt_correction_T_min 0.6404
_exptl_absorpt_correction_type multi-scan
_exptl_crystal_colour red
_exptl_crystal_colour_primary red
_exptl_crystal_density_diffrn 1.272
_exptl_crystal_density_method 'not measured'
_exptl_crystal_description block
_exptl_crystal_F_000 2048
_exptl_crystal_size_max 0.218
_exptl_crystal_size_mid 0.201
_exptl_crystal_size_min 0.185
_platon_squeeze_details
;
;
_refine_diff_density_max 1.310
_refine_diff_density_min -1.289
_refine_diff_density_rms 0.124
_refine_ls_abs_structure_details 'Flack H D (1983), Acta Cryst. A39, 876-881'
_refine_ls_abs_structure_Flack 0.01(2)
_refine_ls_extinction_method none
_refine_ls_goodness_of_fit_ref 1.045
_refine_ls_hydrogen_treatment constr
_refine_ls_matrix_type full
_refine_ls_number_parameters 572
_refine_ls_number_reflns 10422
_refine_ls_number_restraints 2
_refine_ls_restrained_S_all 1.045
_refine_ls_R_factor_all 0.0915
_refine_ls_R_factor_gt 0.0839
_refine_ls_shift/su_max 0.000
_refine_ls_shift/su_mean 0.000
_refine_ls_structure_factor_coef Fsqd
_refine_ls_weighting_details 'calc w=1/[\s^2^(Fo^2^)+(0.1401P)^2^+12.4762P] where P=(Fo^2^+2Fc^2^)/3'
_refine_ls_weighting_scheme calc
_refine_ls_wR_factor_gt 0.2177
_refine_ls_wR_factor_ref 0.2331
_reflns_number_gt 9334
_reflns_number_total 10420
_reflns_threshold_expression >2sigma(I)
_cod_data_source_file c6dt03817d2.cif
_cod_data_source_block Ni4
_cod_depositor_comments 'Adding full bibliography for 7040982--7040983.cif.'
_cod_original_cell_volume 5300.9(18)
_cod_database_code 7040983
_diffrn_number_total 6172
_olex2_refinement_description
;
1. Twinned data refinement
 Scales: 0.767(2) 0.233(2)
2. Fixed Uiso
 At 1.2 times of:
  All C(H) groups
 At 1.5 times of:
  All C(H,H,H) groups
3.a Ternary CH refined with riding coordinates:
 C25(H25), C38(H38)
3.b Aromatic/amide H refined with riding coordinates:
 C9(H9), C49(H49), C33(H33), C7(H7), C47(H47), C46(H46), C31(H31), C50(H50),
 C36(H36), C23(H23), C37(H37), C40(H40), C27(H27), C8(H8), C21(H21), C44(H44),
 C34(H34), C4(H4), C30(H30), C28(H28), C3(H3), C43(H43), C2(H2), C15(H15),
 C17(H17), C41(H41)
3.c Idealised Me refined as rotating group:
 C16A(H16A,H16B,H16C), C14A(H14A,H14B,H14C), C18A(H18A,H18B,H18C)
;
_olex2_submission_special_instructions 'No special instructions were received'

loop_
_space_group_symop_id
_space_group_symop_operation_xyz
1 'x, y, z'
2 'x, -y, z+1/2'
3 'x+1/2, y+1/2, z'
4 'x+1/2, -y+1/2, z+1/2'

loop_
_atom_site_label
_atom_site_type_symbol
_atom_site_fract_x
_atom_site_fract_y
_atom_site_fract_z
_atom_site_U_iso_or_equiv
_atom_site_adp_type
_atom_site_occupancy
_atom_site_calc_flag
_atom_site_refinement_flags_posn
Ni1 Ni 0.73831(10) 0.73788(5) 0.27933(5) 0.0333(2) Uani 1 d .
Br1 Br 0.86491(13) 0.83946(5) 0.26827(6) 0.0662(4) Uani 1 d .
Br2 Br 0.53245(14) 0.73106(8) 0.25310(7) 0.0798(6) Uani 1 d .
N2 N 0.8354(7) 0.6448(4) 0.2624(3) 0.0319(15) Uani 1 d .
N1 N 0.7692(8) 0.7055(4) 0.3499(3) 0.0342(16) Uani 1 d .
C26 C 1.1270(10) 0.7359(5) 0.1754(4) 0.036(2) Uani 1 d .
C11 C 0.8316(9) 0.6460(5) 0.3508(3) 0.0331(18) Uani 1 d .
C39 C 0.5491(9) 0.5326(5) 0.1805(4) 0.0361(19) Uani 1 d .
C9 C 0.9925(9) 0.4908(4) 0.2872(4) 0.037(2) Uani 1 d .
H9 H 0.9913 0.4928 0.2527 0.044 Uiso 1 calc R
C12 C 0.8707(9) 0.6107(4) 0.3039(3) 0.0292(16) Uani 1 d .
F3 F 1.3492(8) 0.5458(5) 0.3591(3) 0.069(2) Uani 1 d .
C19 C 0.8627(9) 0.6141(4) 0.2144(3) 0.0298(17) Uani 1 d .
C49 C 0.7504(10) 0.3676(5) 0.2832(4) 0.0399(19) Uani 1 d .
H49 H 0.7885 0.3232 0.2759 0.048 Uiso 1 calc R
C33 C 1.2189(10) 0.5921(5) 0.2416(4) 0.040(2) Uani 1 d .
H33 H 1.2222 0.5757 0.2090 0.047 Uiso 1 calc R
F1 F 0.9518(7) 0.5179(4) 0.0828(2) 0.0563(18) Uani 1 d .
C7 C 1.0596(12) 0.4291(6) 0.3614(5) 0.053(3) Uani 1 d .
H7 H 1.0994 0.3898 0.3766 0.064 Uiso 1 calc R
C32 C 1.1457(8) 0.6532(5) 0.2530(3) 0.0324(18) Uani 1 d .
C13 C 0.7324(9) 0.7410(5) 0.3956(3) 0.0313(17) Uani 1 d .
C35 C 1.2831(11) 0.5830(7) 0.3249(4) 0.048(3) Uani 1 d .
C47 C 0.6504(10) 0.4473(6) 0.3433(5) 0.047(2) Uani 1 d .
H47 H 0.6262 0.4565 0.3758 0.056 Uiso 1 calc R
C46 C 0.6266(10) 0.4984(6) 0.3044(4) 0.042(2) Uani 1 d .
H46 H 0.5809 0.5405 0.3110 0.050 Uiso 1 calc R
C31 C 1.2547(11) 0.7385(6) 0.1693(4) 0.046(2) Uani 1 d .
H31 H 1.3044 0.7112 0.1906 0.055 Uiso 1 calc R
C25 C 1.0599(9) 0.6898(5) 0.2150(3) 0.0336(18) Uani 1 d .
H25 H 1.0077 0.7240 0.2336 0.040 Uiso 1 calc R
C50 C 0.7315(10) 0.4200(5) 0.2457(3) 0.0387(19) Uani 1 d .
H50 H 0.7593 0.4110 0.2137 0.046 Uiso 1 calc R
C6 C 0.9424(9) 0.5414(5) 0.3667(3) 0.0332(18) Uani 1 d .
C36 C 1.2194(10) 0.6429(6) 0.3368(4) 0.043(2) Uani 1 d .
H36 H 1.2210 0.6607 0.3691 0.052 Uiso 1 calc R
C23 C 1.0036(9) 0.6011(5) 0.1470(3) 0.0354(19) Uani 1 d .
H23 H 1.0765 0.6134 0.1306 0.042 Uiso 1 calc R
C20 C 0.7770(9) 0.5645(5) 0.1929(3) 0.0323(18) Uani 1 d .
C24 C 0.9726(9) 0.6341(5) 0.1921(3) 0.0301(17) Uani 1 d .
C37 C 1.1505(10) 0.6788(6) 0.3005(4) 0.039(2) Uani 1 d .
H37 H 1.1069 0.7211 0.3087 0.046 Uiso 1 calc R
C5 C 1.0058(12) 0.4846(6) 0.3918(4) 0.050(3) Uani 1 d .
C16 C 0.6650(11) 0.8070(5) 0.4852(3) 0.041(2) Uani 1 d .
C22 C 0.9221(10) 0.5491(6) 0.1271(3) 0.040(2) Uani 1 d .
C40 C 0.4849(11) 0.4705(6) 0.1796(6) 0.055(3) Uani 1 d .
H40 H 0.5084 0.4323 0.2004 0.067 Uiso 1 calc R
C16A C 0.6267(13) 0.8397(6) 0.5327(4) 0.050(3) Uani 1 d .
H16A H 0.6801 0.8225 0.5586 0.075 Uiso 1 calc GR
H16B H 0.5426 0.8259 0.5398 0.075 Uiso 1 calc GR
H16C H 0.6323 0.8922 0.5305 0.075 Uiso 1 calc GR
C27 C 1.0560(11) 0.7806(6) 0.1449(5) 0.047(2) Uani 1 d .
H27 H 0.9701 0.7806 0.1481 0.057 Uiso 1 calc R
C48 C 0.7127(12) 0.3821(6) 0.3300(4) 0.048(3) Uani 1 d .
F2 F 1.2891(10) 0.8663(5) 0.0686(3) 0.086(3) Uani 1 d .
C8 C 1.0551(12) 0.4312(5) 0.3121(5) 0.050(3) Uani 1 d .
H8 H 1.0923 0.3942 0.2937 0.060 Uiso 1 calc R
C21 C 0.8076(10) 0.5331(6) 0.1480(4) 0.041(2) Uani 1 d .
H21 H 0.7525 0.5018 0.1320 0.049 Uiso 1 calc R
C10 C 0.9354(9) 0.5442(5) 0.3141(3) 0.0338(18) Uani 1 d .
C29 C 1.2374(15) 0.8247(6) 0.1047(4) 0.057(3) Uani 1 d .
C14A C 0.9474(14) 0.7973(10) 0.4006(6) 0.072(4) Uani 1 d .
H14A H 0.9914 0.7515 0.3999 0.109 Uiso 1 calc GR
H14B H 0.9911 0.8314 0.4213 0.109 Uiso 1 calc GR
H14C H 0.9415 0.8167 0.3676 0.109 Uiso 1 calc GR
C44 C 0.5150(13) 0.5891(7) 0.1488(4) 0.053(3) Uani 1 d .
H44 H 0.5572 0.6336 0.1505 0.064 Uiso 1 calc R
C34 C 1.2848(10) 0.5563(6) 0.2766(5) 0.046(2) Uani 1 d .
H34 H 1.3305 0.5147 0.2686 0.056 Uiso 1 calc R
C38 C 0.6527(10) 0.5470(5) 0.2184(4) 0.0366(19) Uani 1 d .
H38 H 0.6287 0.5911 0.2369 0.044 Uiso 1 calc R
C45 C 0.6706(8) 0.4861(5) 0.2567(3) 0.0321(16) Uani 1 d .
C4 C 0.9995(16) 0.4912(7) 0.4448(5) 0.064(4) Uani 1 d .
H4 H 1.0393 0.4560 0.4640 0.076 Uiso 1 calc R
C30 C 1.3122(14) 0.7803(7) 0.1324(5) 0.057(3) Uani 1 d .
H30 H 1.3974 0.7780 0.1270 0.068 Uiso 1 calc R
C28 C 1.1104(14) 0.8242(7) 0.1102(5) 0.058(3) Uani 1 d .
H28 H 1.0615 0.8540 0.0901 0.070 Uiso 1 calc R
C3 C 0.9401(15) 0.5446(7) 0.4676(4) 0.059(3) Uani 1 d .
H3 H 0.9375 0.5440 0.5020 0.071 Uiso 1 calc R
F4 F 0.2564(10) 0.5064(6) 0.0853(5) 0.100(4) Uani 1 d .
C42 C 0.3548(12) 0.5173(7) 0.1158(6) 0.063(3) Uani 1 d .
C43 C 0.4188(13) 0.5808(8) 0.1146(5) 0.063(3) Uani 1 d .
H43 H 0.3997 0.6176 0.0919 0.075 Uiso 1 calc R
C1 C 0.8807(10) 0.5990(5) 0.3908(4) 0.040(2) Uani 1 d .
C2 C 0.8790(13) 0.6038(6) 0.4422(4) 0.050(3) Uani 1 d .
H2 H 0.8413 0.6424 0.4590 0.060 Uiso 1 calc R
C15 C 0.7814(10) 0.8171(6) 0.4653(3) 0.041(2) Uani 1 d .
H15 H 0.8374 0.8467 0.4823 0.049 Uiso 1 calc R
C14 C 0.8194(12) 0.7852(6) 0.4210(4) 0.047(2) Uani 1 d .
C17 C 0.5814(12) 0.7625(6) 0.4589(4) 0.049(3) Uani 1 d .
H17 H 0.5024 0.7545 0.4716 0.059 Uiso 1 calc R
C18A C 0.5256(18) 0.6789(14) 0.3897(6) 0.104(8) Uani 1 d .
H18A H 0.4966 0.6998 0.3592 0.157 Uiso 1 calc GR
H18B H 0.4566 0.6711 0.4116 0.157 Uiso 1 calc GR
H18C H 0.5657 0.6329 0.3831 0.157 Uiso 1 calc GR
C18 C 0.6155(10) 0.7298(6) 0.4135(4) 0.041(2) Uani 1 d .
F5 F 0.7344(9) 0.3325(4) 0.3662(3) 0.0624(18) Uani 1 d .
C41 C 0.3814(16) 0.4607(7) 0.1476(7) 0.084(6) Uani 1 d .
H41 H 0.3340 0.4181 0.1483 0.101 Uiso 1 calc R

loop_
_atom_site_aniso_label
_atom_site_aniso_U_11
_atom_site_aniso_U_22
_atom_site_aniso_U_33
_atom_site_aniso_U_23
_atom_site_aniso_U_13
_atom_site_aniso_U_12
Ni1 0.0369(6) 0.0285(5) 0.0346(5) 0.0003(5) -0.0013(5) 0.0051(4)
Br1 0.0596(7) 0.0281(4) 0.1108(11) 0.0052(6) 0.0291(8) 0.0008(4)
Br2 0.0546(8) 0.0671(8) 0.1179(13) -0.0401(9) -0.0397(9) 0.0243(6)
N2 0.038(4) 0.031(3) 0.027(3) 0.000(3) 0.001(3) -0.004(3)
N1 0.041(5) 0.027(3) 0.034(3) -0.008(3) -0.003(3) 0.003(3)
C26 0.041(5) 0.031(4) 0.036(4) -0.002(3) -0.003(4) 0.000(4)
C11 0.031(5) 0.035(4) 0.034(4) -0.006(3) -0.003(3) 0.000(3)
C39 0.031(4) 0.036(4) 0.042(5) -0.006(4) 0.002(4) 0.005(4)
C9 0.037(4) 0.019(3) 0.053(5) -0.004(3) 0.005(4) 0.003(3)
C12 0.030(4) 0.029(4) 0.028(4) -0.001(3) -0.001(3) -0.007(3)
F3 0.057(5) 0.072(5) 0.079(5) 0.019(4) -0.030(4) -0.002(4)
C19 0.035(5) 0.019(3) 0.034(4) 0.001(3) 0.008(4) -0.002(3)
C49 0.034(5) 0.035(4) 0.050(5) 0.004(4) -0.007(4) -0.006(4)
C33 0.047(6) 0.035(4) 0.037(4) 0.000(4) 0.002(4) 0.004(4)
F1 0.071(5) 0.061(4) 0.038(3) -0.019(3) 0.019(3) -0.020(3)
C7 0.049(7) 0.041(5) 0.071(7) 0.011(5) -0.001(6) 0.017(5)
C32 0.029(4) 0.032(4) 0.035(5) 0.005(3) 0.005(4) 0.000(3)
C13 0.031(4) 0.034(4) 0.028(3) -0.007(3) 0.007(4) -0.005(3)
C35 0.036(5) 0.054(6) 0.054(6) 0.014(5) -0.020(5) -0.005(5)
C47 0.038(6) 0.049(6) 0.053(6) 0.003(5) 0.003(5) -0.011(4)
C46 0.041(6) 0.032(4) 0.052(5) -0.010(4) 0.007(4) -0.010(4)
C31 0.035(6) 0.056(6) 0.047(5) 0.009(4) 0.006(5) -0.002(4)
C25 0.034(5) 0.030(4) 0.037(4) 0.002(3) -0.001(4) -0.004(3)
C50 0.037(5) 0.041(5) 0.038(4) -0.009(4) 0.008(4) 0.002(4)
C6 0.036(5) 0.026(4) 0.038(4) 0.009(3) -0.005(4) 0.004(3)
C36 0.036(5) 0.053(5) 0.041(4) 0.001(4) -0.007(4) -0.011(4)
C23 0.039(5) 0.038(4) 0.029(4) -0.003(3) -0.002(4) -0.006(4)
C20 0.040(5) 0.029(4) 0.028(4) 0.000(3) 0.006(3) 0.006(3)
C24 0.032(5) 0.029(4) 0.029(4) -0.001(3) 0.000(3) -0.001(3)
C37 0.037(5) 0.036(5) 0.042(4) -0.001(4) 0.002(4) -0.007(4)
C5 0.054(7) 0.038(5) 0.058(6) 0.021(5) -0.009(5) 0.012(5)
C16 0.053(6) 0.038(5) 0.030(4) -0.006(4) -0.003(4) 0.003(4)
C22 0.049(6) 0.044(5) 0.027(4) -0.012(3) 0.008(4) -0.009(4)
C40 0.043(6) 0.028(5) 0.095(9) -0.011(5) -0.025(6) 0.002(4)
C16A 0.068(8) 0.047(5) 0.035(5) -0.002(4) 0.004(5) 0.009(5)
C27 0.043(6) 0.039(5) 0.059(6) 0.009(5) 0.009(5) 0.004(4)
C48 0.054(7) 0.044(5) 0.046(5) 0.007(4) -0.007(5) -0.012(5)
F2 0.097(7) 0.077(5) 0.083(5) 0.031(5) 0.029(5) -0.021(5)
C8 0.062(7) 0.023(4) 0.064(7) 0.000(4) 0.002(6) 0.013(4)
C21 0.036(5) 0.039(5) 0.046(5) -0.007(4) 0.001(4) -0.006(4)
C10 0.037(5) 0.030(4) 0.034(4) 0.002(3) 0.003(4) 0.011(4)
C29 0.080(9) 0.033(5) 0.058(6) 0.014(4) 0.018(7) -0.006(5)
C14A 0.042(7) 0.093(11) 0.082(9) -0.035(8) 0.000(7) -0.017(7)
C44 0.054(7) 0.051(6) 0.054(6) 0.003(5) -0.011(5) 0.000(5)
C34 0.039(5) 0.043(5) 0.057(6) 0.007(5) 0.004(5) 0.003(4)
C38 0.042(5) 0.030(4) 0.037(4) -0.003(3) -0.001(4) 0.001(4)
C45 0.028(4) 0.038(4) 0.031(4) -0.002(3) -0.002(3) -0.002(3)
C4 0.093(11) 0.048(6) 0.050(6) 0.023(5) -0.007(7) 0.018(6)
C30 0.050(7) 0.059(7) 0.062(7) 0.006(6) 0.007(6) -0.005(5)
C28 0.065(8) 0.051(6) 0.058(6) 0.020(5) 0.015(6) 0.005(6)
C3 0.081(9) 0.055(7) 0.040(5) 0.010(5) -0.003(6) 0.013(6)
F4 0.076(6) 0.081(6) 0.143(9) -0.039(6) -0.076(6) 0.025(5)
C42 0.043(7) 0.055(6) 0.090(9) -0.017(6) -0.032(7) 0.016(5)
C43 0.051(7) 0.066(8) 0.071(8) -0.003(6) -0.020(6) 0.009(6)
C1 0.039(5) 0.037(4) 0.046(5) 0.003(4) 0.002(4) -0.001(4)
C2 0.060(7) 0.053(6) 0.037(5) 0.003(4) -0.007(5) 0.014(5)
C15 0.042(5) 0.052(5) 0.029(4) -0.016(4) 0.006(4) -0.008(4)
C14 0.050(6) 0.042(5) 0.049(5) -0.014(4) -0.010(5) -0.001(5)
C17 0.053(7) 0.052(6) 0.043(5) -0.009(4) 0.016(5) -0.003(5)
C18A 0.069(10) 0.18(2) 0.068(9) -0.058(12) 0.024(8) -0.064(13)
C18 0.028(5) 0.049(5) 0.045(5) -0.018(4) 0.008(4) -0.011(4)
F5 0.072(5) 0.057(4) 0.059(4) 0.019(3) -0.011(4) -0.008(4)
C41 0.073(10) 0.041(6) 0.139(14) -0.017(7) -0.068(10) 0.011(6)

loop_
_atom_type_symbol
_atom_type_description
_atom_type_scat_dispersion_real
_atom_type_scat_dispersion_imag
_atom_type_scat_source
C C 0.0033 0.0016 'International Tables Vol C Tables 4.2.6.8 and 6.1.1.4'
H H 0.0000 0.0000 'International Tables Vol C Tables 4.2.6.8 and 6.1.1.4'
Br Br -0.2901 2.4595 'International Tables Vol C Tables 4.2.6.8 and 6.1.1.4'
F F 0.0171 0.0103 'International Tables Vol C Tables 4.2.6.8 and 6.1.1.4'
N N 0.0061 0.0033 'International Tables Vol C Tables 4.2.6.8 and 6.1.1.4'
Ni Ni 0.3393 1.1124 'International Tables Vol C Tables 4.2.6.8 and 6.1.1.4'

loop_
_geom_angle_atom_site_label_1
_geom_angle_atom_site_label_2
_geom_angle_atom_site_label_3
_geom_angle
Br1 Ni1 Br2 124.26(7)
N2 Ni1 Br1 109.5(2)
N2 Ni1 Br2 112.0(2)
N1 Ni1 Br1 105.0(2)
N1 Ni1 Br2 115.2(2)
N1 Ni1 N2 83.4(3)
C12 N2 Ni1 110.1(5)
C12 N2 C19 121.0(7)
C19 N2 Ni1 128.9(6)
C11 N1 Ni1 110.7(6)
C11 N1 C13 120.5(8)
C13 N1 Ni1 128.8(6)
C31 C26 C25 124.7(9)
C31 C26 C27 117.0(10)
C27 C26 C25 118.3(9)
N1 C11 C12 120.2(8)
N1 C11 C1 134.1(8)
C1 C11 C12 105.7(8)
C40 C39 C44 118.9(11)
C40 C39 C38 122.5(10)
C44 C39 C38 118.3(9)
C8 C9 H9 120.0
C10 C9 H9 120.0
C10 C9 C8 120.0(9)
N2 C12 C11 115.7(8)
N2 C12 C10 134.1(8)
C10 C12 C11 110.2(8)
C20 C19 N2 118.8(7)
C24 C19 N2 117.7(8)
C24 C19 C20 123.5(7)
C50 C49 H49 120.2
C48 C49 H49 120.2
C48 C49 C50 119.6(10)
C32 C33 H33 119.1
C34 C33 H33 119.1
C34 C33 C32 121.8(9)
C5 C7 H7 118.7
C8 C7 H7 118.7
C8 C7 C5 122.6(10)
C33 C32 C25 122.5(8)
C37 C32 C33 117.4(9)
C37 C32 C25 120.1(8)
C14 C13 N1 119.1(9)
C18 C13 N1 119.1(8)
C18 C13 C14 121.8(8)
F3 C35 C34 117.2(11)
C36 C35 F3 121.3(11)
C36 C35 C34 121.4(10)
C46 C47 H47 121.7
C48 C47 H47 121.7
C48 C47 C46 116.6(10)
C47 C46 H46 119.5
C45 C46 C47 121.0(10)
C45 C46 H46 119.5
C26 C31 H31 118.5
C26 C31 C30 123.0(11)
C30 C31 H31 118.5
C26 C25 H25 106.2
C32 C25 C26 114.8(8)
C32 C25 H25 106.2
C24 C25 C26 112.1(7)
C24 C25 C32 110.7(7)
C24 C25 H25 106.2
C49 C50 H50 120.0
C45 C50 C49 119.9(8)
C45 C50 H50 120.0
C5 C6 C10 122.0(9)
C1 C6 C5 123.7(9)
C1 C6 C10 114.3(8)
C35 C36 H36 120.3
C35 C36 C37 119.5(10)
C37 C36 H36 120.3
C24 C23 H23 120.8
C24 C23 C22 118.4(9)
C22 C23 H23 120.8
C19 C20 C38 121.2(7)
C21 C20 C19 117.9(8)
C21 C20 C38 121.0(9)
C19 C24 C25 122.3(7)
C19 C24 C23 118.1(8)
C23 C24 C25 119.6(8)
C32 C37 C36 121.2(10)
C32 C37 H37 119.4
C36 C37 H37 119.4
C7 C5 C4 130.6(10)
C6 C5 C7 116.2(10)
C6 C5 C4 113.1(10)
C15 C16 C16A 122.7(10)
C15 C16 C17 117.7(9)
C17 C16 C16A 119.6(11)
F1 C22 C23 118.2(9)
F1 C22 C21 118.6(9)
C21 C22 C23 122.9(8)
C39 C40 H40 119.1
C39 C40 C41 121.9(12)
C41 C40 H40 119.1
C16 C16A H16A 109.5
C16 C16A H16B 109.5
C16 C16A H16C 109.5
H16A C16A H16B 109.5
H16A C16A H16C 109.5
H16B C16A H16C 109.5
C26 C27 H27 119.5
C28 C27 C26 120.9(12)
C28 C27 H27 119.5
C49 C48 C47 123.1(10)
F5 C48 C49 119.3(10)
F5 C48 C47 117.6(10)
C9 C8 H8 119.9
C7 C8 C9 120.3(10)
C7 C8 H8 119.9
C20 C21 C22 118.9(9)
C20 C21 H21 120.6
C22 C21 H21 120.6
C9 C10 C12 136.6(9)
C9 C10 C6 118.9(8)
C6 C10 C12 104.3(7)
F2 C29 C30 118.8(13)
F2 C29 C28 119.4(12)
C30 C29 C28 121.6(10)
H14A C14A H14B 109.5
H14A C14A H14C 109.5
H14B C14A H14C 109.5
C14 C14A H14A 109.5
C14 C14A H14B 109.5
C14 C14A H14C 109.5
C39 C44 H44 119.2
C39 C44 C43 121.5(12)
C43 C44 H44 119.2
C33 C34 C35 118.6(10)
C33 C34 H34 120.7
C35 C34 H34 120.7
C39 C38 C20 111.8(8)
C39 C38 H38 106.6
C20 C38 H38 106.6
C45 C38 C39 114.6(8)
C45 C38 C20 110.0(8)
C45 C38 H38 106.6
C46 C45 C50 119.6(9)
C46 C45 C38 117.8(8)
C50 C45 C38 122.6(8)
C5 C4 H4 118.3
C3 C4 C5 123.3(11)
C3 C4 H4 118.3
C31 C30 H30 121.6
C29 C30 C31 116.8(13)
C29 C30 H30 121.6
C27 C28 C29 120.4(12)
C27 C28 H28 119.8
C29 C28 H28 119.8
C4 C3 H3 118.1
C4 C3 C2 123.7(11)
C2 C3 H3 118.1
F4 C42 C41 115.6(13)
C43 C42 F4 120.8(13)
C43 C42 C41 123.6(12)
C44 C43 H43 121.4
C42 C43 C44 117.2(13)
C42 C43 H43 121.4
C6 C1 C11 105.3(8)
C2 C1 C11 133.5(9)
C2 C1 C6 121.1(9)
C3 C2 H2 122.5
C1 C2 C3 114.9(10)
C1 C2 H2 122.5
C16 C15 H15 118.4
C16 C15 C14 123.1(10)
C14 C15 H15 118.4
C13 C14 C14A 121.1(10)
C15 C14 C13 117.4(11)
C15 C14 C14A 121.6(10)
C16 C17 H17 119.5
C16 C17 C18 121.0(10)
C18 C17 H17 119.5
H18A C18A H18B 109.5
H18A C18A H18C 109.5
H18B C18A H18C 109.5
C18 C18A H18A 109.5
C18 C18A H18B 109.5
C18 C18A H18C 109.5
C13 C18 C17 119.0(9)
C13 C18 C18A 122.9(10)
C17 C18 C18A 117.9(10)
C40 C41 H41 121.7
C42 C41 C40 116.7(13)
C42 C41 H41 121.7

loop_
_geom_bond_atom_site_label_1
_geom_bond_atom_site_label_2
_geom_bond_distance
Ni1 Br1 2.3199(16)
Ni1 Br2 2.3312(19)
Ni1 N2 2.046(8)
Ni1 N1 2.020(8)
N2 C12 1.336(11)
N2 C19 1.441(11)
N1 C11 1.278(12)
N1 C13 1.448(10)
C26 C31 1.388(16)
C26 C25 1.538(13)
C26 C27 1.389(15)
C11 C12 1.479(12)
C11 C1 1.477(14)
C39 C40 1.327(15)
C39 C44 1.389(16)
C39 C38 1.536(15)
C9 H9 0.9300
C9 C8 1.445(14)
C9 C10 1.361(12)
C12 C10 1.426(12)
F3 C35 1.350(13)
C19 C20 1.416(13)
C19 C24 1.377(12)
C49 H49 0.9300
C49 C50 1.407(14)
C49 C48 1.353(16)
C33 H33 0.9300
C33 C32 1.399(13)
C33 C34 1.351(15)
F1 C22 1.362(10)
C7 H7 0.9300
C7 C5 1.426(17)
C7 C8 1.331(18)
C32 C25 1.534(13)
C32 C37 1.363(14)
C13 C14 1.412(14)
C13 C18 1.365(13)
C35 C36 1.330(17)
C35 C34 1.389(18)
C47 H47 0.9300
C47 C46 1.427(17)
C47 C48 1.411(17)
C46 H46 0.9300
C46 C45 1.388(14)
C31 H31 0.9300
C31 C30 1.399(16)
C25 H25 0.9800
C25 C24 1.516(12)
C50 H50 0.9300
C50 C45 1.404(13)
C6 C5 1.413(12)
C6 C10 1.423(13)
C6 C1 1.404(13)
C36 H36 0.9300
C36 C37 1.392(16)
C23 H23 0.9300
C23 C24 1.399(12)
C23 C22 1.399(13)
C20 C21 1.381(13)
C20 C38 1.539(14)
C37 H37 0.9300
C5 C4 1.435(17)
C16 C16A 1.473(13)
C16 C15 1.377(16)
C16 C17 1.404(17)
C22 C21 1.388(14)
C40 H40 0.9300
C40 C41 1.420(18)
C16A H16A 0.9600
C16A H16B 0.9600
C16A H16C 0.9600
C27 H27 0.9300
C27 C28 1.361(16)
C48 F5 1.350(12)
F2 C29 1.355(12)
C8 H8 0.9300
C21 H21 0.9300
C29 C30 1.36(2)
C29 C28 1.38(2)
C14A H14A 0.9600
C14A H14B 0.9600
C14A H14C 0.9600
C14A C14 1.501(19)
C44 H44 0.9300
C44 C43 1.396(18)
C34 H34 0.9300
C38 H38 0.9800
C38 C45 1.529(13)
C4 H4 0.9300
C4 C3 1.319(19)
C30 H30 0.9300
C28 H28 0.9300
C3 H3 0.9300
C3 C2 1.436(16)
F4 C42 1.356(14)
C42 C43 1.35(2)
C42 C41 1.37(2)
C43 H43 0.9300
C1 C2 1.389(14)
C2 H2 0.9300
C15 H15 0.9300
C15 C14 1.392(14)
C17 H17 0.9300
C17 C18 1.412(14)
C18A H18A 0.9600
C18A H18B 0.9600
C18A H18C 0.9600
C18A C18 1.487(17)
C41 H41 0.9300

loop_
_geom_torsion_atom_site_label_1
_geom_torsion_atom_site_label_2
_geom_torsion_atom_site_label_3
_geom_torsion_atom_site_label_4
_geom_torsion
Ni1 N2 C12 C11 0.8(9)
Ni1 N2 C12 C10 177.7(9)
Ni1 N2 C19 C20 -88.8(9)
Ni1 N2 C19 C24 92.0(10)
Ni1 N1 C11 C12 0.0(11)
Ni1 N1 C11 C1 179.3(10)
Ni1 N1 C13 C14 -98.0(11)
Ni1 N1 C13 C18 83.3(11)
Br1 Ni1 N2 C12 102.9(6)
Br1 Ni1 N2 C19 -79.4(7)
Br1 Ni1 N1 C11 -108.1(6)
Br1 Ni1 N1 C13 70.8(8)
Br2 Ni1 N2 C12 -115.2(6)
Br2 Ni1 N2 C19 62.5(7)
Br2 Ni1 N1 C11 111.6(6)
Br2 Ni1 N1 C13 -69.6(8)
N2 Ni1 N1 C11 0.4(7)
N2 Ni1 N1 C13 179.2(8)
N2 C12 C10 C9 4(2)
N2 C12 C10 C6 179.5(10)
N2 C19 C20 C21 -177.1(8)
N2 C19 C20 C38 3.9(12)
N2 C19 C24 C25 -3.5(13)
N2 C19 C24 C23 176.1(8)
N1 Ni1 N2 C12 -0.7(6)
N1 Ni1 N2 C19 177.1(8)
N1 C11 C12 N2 -0.6(13)
N1 C11 C12 C10 -178.2(9)
N1 C11 C1 C6 -179.6(11)
N1 C11 C1 C2 -2(2)
N1 C13 C14 C14A 1.6(17)
N1 C13 C14 C15 -178.6(9)
N1 C13 C18 C17 177.9(10)
N1 C13 C18 C18A 4(2)
C26 C31 C30 C29 5.8(19)
C26 C25 C24 C19 -146.2(9)
C26 C25 C24 C23 34.2(12)
C26 C27 C28 C29 0(2)
C11 N1 C13 C14 80.8(12)
C11 N1 C13 C18 -98.0(12)
C11 C12 C10 C9 -178.8(12)
C11 C12 C10 C6 -3.5(11)
C11 C1 C2 C3 -179.6(12)
C39 C40 C41 C42 3(2)
C39 C44 C43 C42 4(2)
C39 C38 C45 C46 -104.5(10)
C39 C38 C45 C50 76.9(12)
C12 N2 C19 C20 88.8(11)
C12 N2 C19 C24 -90.5(10)
C12 C11 C1 C6 -0.2(10)
C12 C11 C1 C2 177.4(12)
F3 C35 C36 C37 -178.7(10)
F3 C35 C34 C33 179.5(10)
C19 N2 C12 C11 -177.1(8)
C19 N2 C12 C10 -0.3(15)
C19 C20 C21 C22 2.6(14)
C19 C20 C38 C39 146.6(8)
C19 C20 C38 C45 -84.9(10)
C49 C50 C45 C46 -1.7(15)
C49 C50 C45 C38 176.9(9)
C33 C32 C25 C26 -74.2(11)
C33 C32 C25 C24 54.0(11)
C33 C32 C37 C36 -3.9(14)
F1 C22 C21 C20 180.0(9)
C7 C5 C4 C3 -176.3(15)
C32 C33 C34 C35 -2.5(16)
C32 C25 C24 C19 84.2(10)
C32 C25 C24 C23 -95.4(10)
C13 N1 C11 C12 -178.9(8)
C13 N1 C11 C1 0.4(17)
C35 C36 C37 C32 0.9(16)
C47 C46 C45 C50 4.8(15)
C47 C46 C45 C38 -173.8(9)
C46 C47 C48 C49 0.8(16)
C46 C47 C48 F5 -179.0(10)
C31 C26 C25 C32 7.9(14)
C31 C26 C25 C24 -119.6(11)
C31 C26 C27 C28 0.6(17)
C25 C26 C31 C30 179.1(10)
C25 C26 C27 C28 178.0(11)
C25 C32 C37 C36 174.6(9)
C50 C49 C48 C47 2.2(17)
C50 C49 C48 F5 -178.0(10)
C6 C5 C4 C3 0(2)
C6 C1 C2 C3 -2.4(18)
C36 C35 C34 C33 -0.8(17)
C23 C22 C21 C20 -6.4(16)
C20 C19 C24 C25 177.3(8)
C20 C19 C24 C23 -3.1(13)
C20 C38 C45 C46 128.6(9)
C20 C38 C45 C50 -50.0(12)
C24 C19 C20 C21 2.1(14)
C24 C19 C20 C38 -177.0(8)
C24 C23 C22 F1 179.0(9)
C24 C23 C22 C21 5.3(16)
C37 C32 C25 C26 107.4(10)
C37 C32 C25 C24 -124.4(9)
C5 C7 C8 C9 -1(2)
C5 C6 C10 C9 -0.6(16)
C5 C6 C10 C12 -176.9(10)
C5 C6 C1 C11 178.4(10)
C5 C6 C1 C2 0.4(17)
C5 C4 C3 C2 -2(3)
C16 C15 C14 C13 0.5(17)
C16 C15 C14 C14A -179.7(13)
C16 C17 C18 C13 1.0(18)
C16 C17 C18 C18A 175.4(16)
C22 C23 C24 C19 -0.6(14)
C22 C23 C24 C25 179.0(9)
C40 C39 C44 C43 -3.0(19)
C40 C39 C38 C20 122.6(11)
C40 C39 C38 C45 -3.5(14)
C16A C16 C15 C14 178.7(11)
C16A C16 C17 C18 -179.5(11)
C27 C26 C31 C30 -3.7(18)
C27 C26 C25 C32 -169.3(9)
C27 C26 C25 C24 63.2(12)
C48 C49 C50 C45 -1.8(16)
C48 C47 C46 C45 -4.4(15)
F2 C29 C30 C31 179.8(11)
F2 C29 C28 C27 177.3(12)
C8 C9 C10 C12 177.1(11)
C8 C9 C10 C6 2.2(16)
C8 C7 C5 C6 2(2)
C8 C7 C5 C4 178.9(15)
C21 C20 C38 C39 -32.4(12)
C21 C20 C38 C45 96.1(10)
C10 C9 C8 C7 -1.6(18)
C10 C6 C5 C7 -1.7(17)
C10 C6 C5 C4 -178.8(12)
C10 C6 C1 C11 -2.1(12)
C10 C6 C1 C2 180.0(11)
C44 C39 C40 C41 -1(2)
C44 C39 C38 C20 -62.8(12)
C44 C39 C38 C45 171.2(10)
C34 C33 C32 C25 -173.6(9)
C34 C33 C32 C37 4.8(15)
C34 C35 C36 C37 1.6(17)
C38 C39 C40 C41 173.6(13)
C38 C39 C44 C43 -177.8(11)
C38 C20 C21 C22 -178.4(9)
C4 C3 C2 C1 3(2)
C30 C29 C28 C27 2(2)
C28 C29 C30 C31 -5(2)
F4 C42 C43 C44 176.9(13)
F4 C42 C41 C40 179.4(14)
C43 C42 C41 C40 -2(3)
C1 C11 C12 N2 179.9(8)
C1 C11 C12 C10 2.3(10)
C1 C6 C5 C7 177.8(10)
C1 C6 C5 C4 0.7(17)
C1 C6 C10 C9 179.9(9)
C1 C6 C10 C12 3.5(12)
C15 C16 C17 C18 -0.4(17)
C14 C13 C18 C17 -0.8(17)
C14 C13 C18 C18A -174.9(16)
C17 C16 C15 C14 -0.4(17)
C18 C13 C14 C14A -179.7(14)
C18 C13 C14 C15 0.1(16)
C41 C42 C43 C44 -2(2)

loop_
_platon_squeeze_void_nr
_platon_squeeze_void_average_x
_platon_squeeze_void_average_y
_platon_squeeze_void_average_z
_platon_squeeze_void_volume
_platon_squeeze_void_count_electrons
_platon_squeeze_void_content
1 -0.046 0.016 0.039 680 347 ' '
2 -0.054 -0.007 0.539 680 347 ' '

loop_
_twin_individual_id
_twin_individual_mass_fraction_refined
1 0.767(2)
2 0.233(2)
